data_8101399
loop_
_publ_author_name
'Geupel, Sandra'
'Zahn, Gernot'
'Paufler, Peter'
'Graw, Gerald'

_publ_section_title
;
 Refinement of the crystal structure of diholmium trinickel hexaboride,
 Ho~2~Ni~3~B~6~
;
_journal_coden_ASTM ZKNSFT
_journal_issue 4
_journal_name_full 'Zeitschrift f\"ur Kristallographie - New Crystal Structures'
_journal_page_first 477
_journal_page_last 478
_journal_paper_doi 10.1515/ncrs-2000-0409
_journal_volume 215
_journal_year 2000
_chemical_formula_structural 'Ho2 Ni3 B6'
_chemical_formula_sum 'B6 Ho2 Ni3'
_chemical_formula_weight 570.85
_space_group_IT_number 65
_symmetry_cell_setting orthorhombic
_symmetry_Int_Tables_number 65
_symmetry_space_group_name_Hall '-C 2 2'
_symmetry_space_group_name_H-M 'C m m m'
_cell_angle_alpha 90.00
_cell_angle_beta 90.00
_cell_angle_gamma 90.00
_cell_formula_units_Z 2
_cell_length_a 7.6865(9)
_cell_length_b 8.6679(9)
_cell_length_c 3.4742(4)
_cell_measurement_temperature 300(2)
_cell_volume 231.47(4)
_diffrn_ambient_temperature 300(2)
_exptl_crystal_density_diffrn 8.190
_reflns_d_resolution_high 0.683
_reflns_d_resolution_low 5.755
_cod_database_code 8101399

loop_
_symmetry_equiv_pos_as_xyz
'x, y, z'
'-x, -y, z'
'x, -y, -z'
'-x, y, -z'
'x+1/2, y+1/2, z'
'-x+1/2, -y+1/2, z'
'x+1/2, -y+1/2, -z'
'-x+1/2, y+1/2, -z'
'-x, -y, -z'
'x, y, -z'
'-x, y, z'
'x, -y, z'
'-x+1/2, -y+1/2, -z'
'x+1/2, y+1/2, -z'
'-x+1/2, y+1/2, z'
'x+1/2, -y+1/2, z'

loop_
_atom_site_label
_atom_site_type_symbol
_atom_site_fract_x
_atom_site_fract_y
_atom_site_fract_z
_atom_site_U_iso_or_equiv
_atom_site_adp_type
_atom_site_occupancy
_atom_site_calc_flag
_atom_site_refinement_flags
_atom_site_disorder_assembly
_atom_site_disorder_group
Ho Ho 0.0000 0.27673(5) 0.5000 0.00527(19) Uani 0.951(5) d SP . .
Ni1 Ni 0.22509(16) 0.0000 0.5000 0.0060(3) Uani 1 d S . .
Ni2 Ni 0.0000 0.0000 0.0000 0.0068(4) Uani 1 d S . .
B1 B 0.2345(9) 0.1497(9) 0.0000 0.0091(13) Uani 1 d S . .
B2 B 0.3859(14) 0.0000 0.0000 0.011(2) Uani 1 d S . .

loop_
_atom_site_aniso_label
_atom_site_aniso_U_11
_atom_site_aniso_U_22
_atom_site_aniso_U_33
_atom_site_aniso_U_23
_atom_site_aniso_U_13
_atom_site_aniso_U_12
Ho 0.0069(2) 0.0055(3) 0.0033(2) 0.000 0.000 0.000
Ni1 0.0076(6) 0.0064(5) 0.0039(6) 0.000 0.000 0.000
Ni2 0.0073(8) 0.0085(8) 0.0046(8) 0.000 0.000 0.000
B1 0.006(3) 0.008(3) 0.014(3) 0.000 0.000 0.001(3)
B2 0.008(4) 0.010(4) 0.015(5) 0.000 0.000 0.000

loop_
_geom_bond_atom_site_label_1
_geom_bond_atom_site_label_2
_geom_bond_distance
_geom_bond_site_symmetry_2
_geom_bond_publ_flag
Ho B1 2.735(6) 11 ?
Ho B1 2.735(6) 11_556 ?
Ho B1 2.735(6) 1_556 ?
Ho B1 2.735(6) . ?
Ho B2 2.744(4) 13_556 ?
Ho B2 2.744(4) 5_456 ?
Ho B2 2.744(4) 13 ?
Ho B2 2.744(4) 5_455 ?
Ho B1 2.755(6) 13_556 ?
Ho B1 2.755(6) 7_455 ?
Ho B1 2.755(6) 13 ?
Ho B1 2.755(6) 7_456 ?
Ni1 B2 2.132(6) 1_556 ?
Ni1 B2 2.132(6) . ?
Ni1 B1 2.169(5) 1_556 ?
Ni1 B1 2.169(5) 3 ?
Ni1 B1 2.169(5) . ?
Ni1 B1 2.169(5) 3_556 ?
Ni1 Ni2 2.4517(9) . ?
Ni1 Ni2 2.4517(9) 1_556 ?
Ni1 Ho 2.8654(10) 13_556 ?
Ni1 Ho 2.8654(10) 5_545 ?
Ni1 Ho 2.9575(8) 9_556 ?
Ni2 B1 2.221(7) 9 ?
Ni2 B1 2.221(7) . ?
Ni2 B1 2.221(7) 11 ?
Ni2 B1 2.221(7) 3 ?
Ni2 Ni1 2.4517(9) 9 ?
Ni2 Ni1 2.4517(9) 9_556 ?
Ni2 Ni1 2.4517(9) 1_554 ?
Ni2 Ho 2.9616(4) 9 ?
Ni2 Ho 2.9616(4) 9_556 ?
Ni2 Ho 2.9616(4) 1_554 ?
B1 B2 1.743(11) . ?
B1 B1 1.756(16) 13 ?
B1 Ni1 2.169(5) 1_554 ?
B1 Ho 2.735(6) 1_554 ?
B1 Ho 2.755(6) 13_556 ?
B1 Ho 2.755(6) 13 ?
B2 B1 1.743(11) 3 ?
B2 B2 1.75(2) 9_655 ?
B2 Ni1 2.132(6) 1_554 ?
B2 Ho 2.744(4) 13_556 ?
B2 Ho 2.744(4) 5_544 ?
B2 Ho 2.744(4) 13 ?
B2 Ho 2.744(4) 5_545 ?
